data_7237670
loop_
_publ_author_name
'Bi, Le-Yu'
'Hu, Yue-Qiao'
'Li, Mu-Qing'
'Hu, Tian-Li'
'Zhang, Hao-Lan'
'Yin, Xing-Tian'
'Que, Wen-Xiu'
'Lassoued, Mohamed Saber'
'Zheng, Yan-Zhen'

_publ_section_title
;
 Two-dimensional lead-free iodide-based hybrid double perovskites: crystal
 growth, thin-film preparation and photocurrent responses
;
_journal_issue 34
_journal_name_full 'Journal of Materials Chemistry A'
_journal_page_first 19662
_journal_paper_doi 10.1039/C9TA04325J
_journal_volume 7
_journal_year 2019
_chemical_formula_moiety '0.25(Bi4 Cu4 I32), 2(C6 H16 N2), 0.5(H2 O)'
_chemical_formula_sum 'C12 H33 Bi Cu I8 N4 O0.5'
_chemical_formula_weight 1529.14
_space_group_crystal_system monoclinic
_space_group_IT_number 14
_space_group_name_Hall '-P 2yn'
_space_group_name_H-M_alt 'P 1 21/n 1'
_atom_sites_solution_hydrogens mixed
_atom_sites_solution_primary direct
_audit_creation_date 2019-03-01
_audit_creation_method
;
Olex2 1.2
(compiled 2017.03.28 svn.r3405 for OlexSys, GUI svn.r5337)
;
_audit_update_record
;
2019-03-01 deposited with the CCDC.	2019-07-26 downloaded from the CCDC.
;
_cell_angle_alpha 90
_cell_angle_beta 90.297(5)
_cell_angle_gamma 90
_cell_formula_units_Z 8
_cell_length_a 17.062(6)
_cell_length_b 19.825(7)
_cell_length_c 18.808(7)
_cell_measurement_reflns_used 7546
_cell_measurement_temperature 296(2)
_cell_measurement_theta_max 26.311
_cell_measurement_theta_min 2.388
_cell_volume 6362(4)
_computing_cell_refinement 'SAINT v8.27A (Bruker, 2012)'
_computing_data_reduction 'SAINT v8.27A (Bruker, 2012)'
_computing_molecular_graphics 'Olex2 (Dolomanov et al., 2009)'
_computing_publication_material 'Olex2 (Dolomanov et al., 2009)'
_computing_structure_refinement 'ShelXL (Sheldrick, 2015)'
_computing_structure_solution 'SIR2004 (Burla et al., 2007)'
_diffrn_ambient_temperature 296.15
_diffrn_measured_fraction_theta_full 0.998
_diffrn_measured_fraction_theta_max 0.988
_diffrn_measurement_device_type 'Bruker D8 with PHOTON 100 detector'
_diffrn_measurement_method '\f and \w shutterless scans'
_diffrn_radiation_type MoK\a
_diffrn_radiation_wavelength 0.71073
_diffrn_reflns_av_R_equivalents 0.0592
_diffrn_reflns_av_unetI/netI 0.0533
_diffrn_reflns_Laue_measured_fraction_full 0.998
_diffrn_reflns_Laue_measured_fraction_max 0.988
_diffrn_reflns_limit_h_max 21
_diffrn_reflns_limit_h_min -21
_diffrn_reflns_limit_k_max 24
_diffrn_reflns_limit_k_min -24
_diffrn_reflns_limit_l_max 20
_diffrn_reflns_limit_l_min -23
_diffrn_reflns_number 56482
_diffrn_reflns_point_group_measured_fraction_full 0.998
_diffrn_reflns_point_group_measured_fraction_max 0.988
_diffrn_reflns_theta_full 25.242
_diffrn_reflns_theta_max 26.587
_diffrn_reflns_theta_min 1.492
_diffrn_source
;
Advanced Light Source, station 11.3.1
;
_exptl_absorpt_coefficient_mu 13.968
_exptl_absorpt_correction_T_max 0.4401
_exptl_absorpt_correction_T_min 0.2902
_exptl_absorpt_correction_type multi-scan
_exptl_absorpt_process_details
;
SADABS-2014/5 (Bruker,2014/5) was used for absorption correction. 
wR2(int) was 0.0891 before and 0.0463 after correction. 
The Ratio of minimum to maximum transmission is 0.6594. 
The \l/2 correction factor is Not present.
;
_exptl_crystal_colour black
_exptl_crystal_density_diffrn 3.193
_exptl_crystal_description bulk
_exptl_crystal_F_000 5384
_exptl_crystal_size_max 2.2
_exptl_crystal_size_mid 1.8
_exptl_crystal_size_min 1.6
_refine_diff_density_max 3.184
_refine_diff_density_min -2.347
_refine_diff_density_rms 0.282
_refine_ls_extinction_method none
_refine_ls_goodness_of_fit_ref 1.027
_refine_ls_hydrogen_treatment constr
_refine_ls_matrix_type full
_refine_ls_number_parameters 488
_refine_ls_number_reflns 13153
_refine_ls_number_restraints 0
_refine_ls_restrained_S_all 1.027
_refine_ls_R_factor_all 0.0686
_refine_ls_R_factor_gt 0.0438
_refine_ls_shift/su_max 0.004
_refine_ls_shift/su_mean 0.000
_refine_ls_structure_factor_coef Fsqd
_refine_ls_weighting_details
;
 w=1/[\s^2^(Fo^2^)+(0.0320P)^2^+51.6670P]
 where P=(Fo^2^+2Fc^2^)/3
;
_refine_ls_weighting_scheme calc
_refine_ls_wR_factor_gt 0.0880
_refine_ls_wR_factor_ref 0.0974
_reflns_Friedel_coverage 0.000
_reflns_number_gt 9613
_reflns_number_total 13153
_reflns_threshold_expression 'I > 2\s(I)'
_cod_data_source_file c9ta04325j3.cif
_cod_data_source_block mo_bly_1_20180627_0m
_cod_original_formula_sum 'C12 H33 Bi Cu I8 N4 O0.50'
_cod_database_code 7237670
_shelxl_version_number 2013-2
_shelx_space_group_comment
;
The symmetry employed for this shelxl refinement is uniquely defined
by the following loop, which should always be used as a source of
symmetry information in preference to the above space-group names.
They are only intended as comments.
;
_shelx_estimated_absorpt_t_max 0.871
_shelx_estimated_absorpt_t_min 0.330
_olex2_refinement_description
;
1. Fixed Uiso
 At 1.2 times of:
  All C(H) groups, All C(H,H) groups, All N(H,H,H) groups
 At 1.5 times of:
  All O(H,H) groups
2. Others
 Fixed Sof: I5(0.9) I0AA(0.1)
3.a Free rotating group:
 O1(H1D,H1E)
3.b Ternary CH refined with riding coordinates:
 C22(H22), C13(H13), C19(H19), C1(H1), C11(H11), C7(H7), C4(H4), C16(H16)
3.c Secondary CH2 refined with riding coordinates:
 C3(H3A,H3B), C10(H10A,H10B), C18(H18A,H18B), C12(H12A,H12B), C20(H20A,H20B),
 C14(H14A,H14B), C2(H2D,H2E), C21(H21A,H21B), C5(H5D,H5E), C9(H9A,H9B),
 C15(H15A,H15B), C8(H8A,H8B), C17(H17A,H17B), C6(H6D,H6E), C24(H24A,H24B),
 C23(H23A,H23B)
3.d Idealised Me refined as rotating group:
 N7(H7A,H7B,H7C), N4(H4A,H4B,H4C), N5(H5A,H5B,H5C), N3(H3C,H3D,H3E), N2(H2A,
 H2B,H2C), N6(H6A,H6B,H6C), N1(H1A,H1B,H1C), N8(H8C,H8D,H8E)
;
_olex2_submission_special_instructions 'No special instructions were received'

loop_
_space_group_symop_operation_xyz
'x, y, z'
'-x+1/2, y+1/2, -z+1/2'
'-x, -y, -z'
'x-1/2, -y-1/2, z-1/2'

loop_
_atom_site_label
_atom_site_type_symbol
_atom_site_fract_x
_atom_site_fract_y
_atom_site_fract_z
_atom_site_U_iso_or_equiv
_atom_site_adp_type
_atom_site_occupancy
_atom_site_site_symmetry_order
_atom_site_calc_flag
_atom_site_refinement_flags_posn
_atom_site_refinement_flags_occupancy
_atom_site_disorder_assembly
_atom_site_disorder_group
Bi1 Bi 0.24774(2) 0.73858(2) 0.97252(2) 0.01578(9) Uani 1 1 d . . . .
Bi2 Bi 0.25212(2) 0.73752(2) 0.50831(2) 0.01602(9) Uani 1 1 d . . . .
I2 I 0.39128(4) 0.75134(3) 1.07420(4) 0.01982(15) Uani 1 1 d . . . .
I12 I 0.25586(4) 0.89847(3) 0.50859(4) 0.01917(15) Uani 1 1 d . . . .
I10 I 0.40520(4) 0.74232(3) 0.58923(4) 0.02033(15) Uani 1 1 d . . . .
I8 I 0.16144(4) 0.74524(3) 0.65414(4) 0.02023(15) Uani 1 1 d . . . .
I6 I -0.01435(4) 0.86788(3) 0.74316(4) 0.01921(15) Uani 1 1 d . . . .
I14 I 0.02578(4) 0.63092(3) 0.24788(4) 0.02019(16) Uani 1 1 d . . . .
I7 I -0.02723(4) 0.62254(3) 0.74203(4) 0.02027(16) Uani 1 1 d . . . .
I13 I 0.09698(4) 0.75065(4) 0.41992(4) 0.02232(16) Uani 1 1 d . . . .
I16 I -0.14783(4) 0.75195(3) 0.33239(4) 0.02216(16) Uani 1 1 d . . . .
I15 I 0.02581(4) 0.87560(3) 0.24657(4) 0.02203(16) Uani 1 1 d . . . .
I9 I 0.24947(4) 0.58727(3) 0.51810(4) 0.02303(16) Uani 1 1 d . . . .
I4 I 0.24367(4) 0.89867(3) 0.97030(4) 0.02451(17) Uani 1 1 d . . . .
I3 I 0.25546(4) 0.58869(3) 0.98537(4) 0.02589(17) Uani 1 1 d . . . .
I11 I 0.35045(4) 0.73283(4) 0.37701(4) 0.02748(18) Uani 1 1 d . . . .
I5 I 0.11319(5) 0.72705(5) 0.86727(5) 0.0220(2) Uani 0.9 1 d . P A 1
I1 I 0.13018(4) 0.74636(4) 1.08562(4) 0.02952(18) Uani 1 1 d . . . .
Cu2 Cu 0.00074(9) 0.75465(7) 0.28568(10) 0.0442(4) Uani 1 1 d . . . .
Cu1 Cu 0.02585(10) 0.74273(8) 0.73524(10) 0.0482(5) Uani 1 1 d . . . .
N7 N 0.0462(5) 0.3776(4) 0.5687(5) 0.021(2) Uani 1 1 d . . . .
H7A H 0.0342 0.3718 0.6142 0.026 Uiso 1 1 calc GR . . .
H7B H 0.0972 0.3860 0.5648 0.026 Uiso 1 1 calc GR . . .
H7C H 0.0344 0.3403 0.5445 0.026 Uiso 1 1 calc GR . . .
N4 N 0.4536(5) 0.3731(4) 0.9408(5) 0.021(2) Uani 1 1 d . . . .
H4A H 0.4607 0.3670 0.8944 0.026 Uiso 1 1 calc GR . . .
H4B H 0.4028 0.3786 0.9495 0.026 Uiso 1 1 calc GR . . .
H4C H 0.4711 0.3371 0.9644 0.026 Uiso 1 1 calc GR . . .
N5 N 0.1770(5) 0.3736(4) 0.8047(5) 0.025(2) Uani 1 1 d . . . .
H5A H 0.2021 0.3363 0.7914 0.030 Uiso 1 1 calc GR . . .
H5B H 0.1258 0.3684 0.7976 0.030 Uiso 1 1 calc GR . . .
H5C H 0.1862 0.3813 0.8507 0.030 Uiso 1 1 calc GR . . .
N3 N -0.0427(5) 0.6256(4) 0.9347(5) 0.023(2) Uani 1 1 d . . . .
H3C H -0.0194 0.6619 0.9528 0.028 Uiso 1 1 calc GR . . .
H3D H -0.0924 0.6244 0.9486 0.028 Uiso 1 1 calc GR . . .
H3E H -0.0408 0.6273 0.8875 0.028 Uiso 1 1 calc GR . . .
N2 N -0.2781(5) 0.3692(4) 0.8100(5) 0.023(2) Uani 1 1 d . . . .
H2A H -0.2710 0.3663 0.8568 0.028 Uiso 1 1 calc GR . . .
H2B H -0.2536 0.3352 0.7887 0.028 Uiso 1 1 calc GR . . .
H2C H -0.3291 0.3672 0.8001 0.028 Uiso 1 1 calc GR . . .
N6 N 0.3173(5) 0.6192(4) 0.7058(5) 0.025(2) Uani 1 1 d . . . .
H6A H 0.3035 0.6131 0.6605 0.030 Uiso 1 1 calc GR . . .
H6B H 0.3692 0.6219 0.7091 0.030 Uiso 1 1 calc GR . . .
H6C H 0.2960 0.6571 0.7219 0.030 Uiso 1 1 calc GR . . .
N1 N -0.2270(5) 0.6292(4) 0.6800(5) 0.021(2) Uani 1 1 d . . . .
H1A H -0.2536 0.6628 0.6999 0.026 Uiso 1 1 calc GR . . .
H1B H -0.2318 0.6317 0.6329 0.026 Uiso 1 1 calc GR . . .
H1C H -0.1767 0.6323 0.6921 0.026 Uiso 1 1 calc GR . . .
C22 C 0.5092(6) 0.4327(5) 0.5290(7) 0.027(3) Uani 1 1 d . . . .
H22 H 0.5665 0.4299 0.5307 0.032 Uiso 1 1 calc R . . .
C13 C 0.2060(6) 0.4327(5) 0.7615(5) 0.017(2) Uani 1 1 d . . . .
H13 H 0.1891 0.4266 0.7120 0.020 Uiso 1 1 calc R . . .
C3 C -0.2913(6) 0.4940(5) 0.8148(6) 0.022(2) Uani 1 1 d . . . .
H3A H -0.2868 0.4931 0.8663 0.026 Uiso 1 1 calc R . . .
H3B H -0.3463 0.4894 0.8023 0.026 Uiso 1 1 calc R . . .
C19 C 0.0005(6) 0.4357(5) 0.5392(6) 0.022(2) Uani 1 1 d . . . .
H19 H -0.0549 0.4302 0.5514 0.026 Uiso 1 1 calc R . . .
C10 C 0.4940(6) 0.4393(5) 1.0453(6) 0.020(2) Uani 1 1 d . . . .
H10A H 0.5192 0.4002 1.0664 0.024 Uiso 1 1 calc R . . .
H10B H 0.4397 0.4396 1.0603 0.024 Uiso 1 1 calc R . . .
C18 C 0.2958(6) 0.4348(5) 0.7638(6) 0.023(3) Uani 1 1 d . . . .
H18A H 0.3136 0.4373 0.8128 0.027 Uiso 1 1 calc R . . .
H18B H 0.3168 0.3939 0.7430 0.027 Uiso 1 1 calc R . . .
C12 C 0.4652(7) 0.4962(5) 0.9285(6) 0.023(2) Uani 1 1 d . . . .
H12A H 0.4094 0.4994 0.9377 0.027 Uiso 1 1 calc R . . .
H12B H 0.4721 0.4920 0.8775 0.027 Uiso 1 1 calc R . . .
C20 C 0.0317(7) 0.5010(5) 0.5728(6) 0.023(2) Uani 1 1 d . . . .
H20A H 0.0233 0.4997 0.6238 0.028 Uiso 1 1 calc R . . .
H20B H 0.0877 0.5043 0.5647 0.028 Uiso 1 1 calc R . . .
C1 C -0.2598(6) 0.5618(5) 0.7058(6) 0.021(2) Uani 1 1 d . . . .
H1 H -0.3141 0.5580 0.6891 0.026 Uiso 1 1 calc R . . .
C14 C 0.1694(6) 0.4977(5) 0.7901(7) 0.027(3) Uani 1 1 d . . . .
H14A H 0.1128 0.4954 0.7855 0.033 Uiso 1 1 calc R . . .
H14B H 0.1823 0.5027 0.8401 0.033 Uiso 1 1 calc R . . .
C2 C -0.2600(6) 0.5614(5) 0.7865(6) 0.022(2) Uani 1 1 d . . . .
H2D H -0.2926 0.5979 0.8037 0.026 Uiso 1 1 calc R . . .
H2E H -0.2071 0.5685 0.8041 0.026 Uiso 1 1 calc R . . .
C11 C 0.4976(6) 0.4340(5) 0.9647(6) 0.019(2) Uani 1 1 d . . . .
H11 H 0.5526 0.4288 0.9509 0.023 Uiso 1 1 calc R . . .
C21 C -0.0089(7) 0.5630(5) 0.5417(6) 0.025(3) Uani 1 1 d . . . .
H21A H 0.0141 0.6035 0.5619 0.030 Uiso 1 1 calc R . . .
H21B H -0.0640 0.5622 0.5541 0.030 Uiso 1 1 calc R . . .
C7 C -0.0010(6) 0.5631(5) 0.9604(6) 0.022(2) Uani 1 1 d . . . .
H7 H 0.0530 0.5647 0.9430 0.027 Uiso 1 1 calc R . . .
C4 C -0.2450(6) 0.4357(5) 0.7834(6) 0.018(2) Uani 1 1 d . . . .
H4 H -0.1907 0.4394 0.7999 0.022 Uiso 1 1 calc R . . .
C5 C -0.2449(6) 0.4359(5) 0.7033(5) 0.019(2) Uani 1 1 d . . . .
H5D H -0.2978 0.4286 0.6856 0.023 Uiso 1 1 calc R . . .
H5E H -0.2122 0.3994 0.6861 0.023 Uiso 1 1 calc R . . .
C9 C -0.0018(6) 0.4371(5) 0.9582(6) 0.025(3) Uani 1 1 d . . . .
H9A H 0.0511 0.4336 0.9399 0.030 Uiso 1 1 calc R . . .
H9B H -0.0311 0.3981 0.9417 0.030 Uiso 1 1 calc R . . .
C15 C 0.2001(6) 0.5584(5) 0.7488(6) 0.024(3) Uani 1 1 d . . . .
H15A H 0.1814 0.5561 0.7000 0.029 Uiso 1 1 calc R . . .
H15B H 0.1798 0.5995 0.7698 0.029 Uiso 1 1 calc R . . .
C8 C -0.0401(6) 0.5013(5) 0.9295(6) 0.024(3) Uani 1 1 d . . . .
H8A H -0.0360 0.5022 0.8781 0.029 Uiso 1 1 calc R . . .
H8B H -0.0953 0.5015 0.9416 0.029 Uiso 1 1 calc R . . .
C17 C 0.3249(6) 0.4953(5) 0.7231(7) 0.027(3) Uani 1 1 d . . . .
H17A H 0.3125 0.4896 0.6731 0.032 Uiso 1 1 calc R . . .
H17B H 0.3814 0.4981 0.7279 0.032 Uiso 1 1 calc R . . .
N8 N 0.4764(6) 0.3666(5) 0.5533(6) 0.044(3) Uani 1 1 d . . . .
H8C H 0.4800 0.3365 0.5183 0.053 Uiso 1 1 calc GR . . .
H8D H 0.4263 0.3719 0.5651 0.053 Uiso 1 1 calc GR . . .
H8E H 0.5034 0.3520 0.5909 0.053 Uiso 1 1 calc GR . . .
C6 C -0.2139(6) 0.5033(5) 0.6756(6) 0.022(2) Uani 1 1 d . . . .
H6D H -0.1591 0.5080 0.6886 0.026 Uiso 1 1 calc R . . .
H6E H -0.2176 0.5041 0.6241 0.026 Uiso 1 1 calc R . . .
C16 C 0.2888(6) 0.5607(5) 0.7493(6) 0.021(2) Uani 1 1 d . . . .
H16 H 0.3061 0.5678 0.7985 0.025 Uiso 1 1 calc R . . .
C24 C 0.5159(7) 0.5567(6) 0.5486(6) 0.027(3) Uani 1 1 d . . . .
H24A H 0.5727 0.5571 0.5521 0.032 Uiso 1 1 calc R . . .
H24B H 0.4957 0.5930 0.5778 0.032 Uiso 1 1 calc R . . .
C23 C 0.4842(8) 0.4891(6) 0.5750(7) 0.038(3) Uani 1 1 d . . . .
H23A H 0.5028 0.4812 0.6231 0.045 Uiso 1 1 calc R . . .
H23B H 0.4274 0.4909 0.5761 0.045 Uiso 1 1 calc R . . .
O1 O -0.2079(5) 0.2474(4) 0.7499(4) 0.0291(18) Uiso 1 1 d . . . .
H1D H -0.1602 0.2380 0.7414 0.044 Uiso 1 1 d G . . .
H1E H -0.2317 0.2555 0.7111 0.044 Uiso 1 1 d G . . .
I0AA I 0.1008(7) 0.7495(5) 0.8791(6) 0.034(3) Uiso 0.1 1 d . P A 2

loop_
_atom_site_aniso_label
_atom_site_aniso_U_11
_atom_site_aniso_U_22
_atom_site_aniso_U_33
_atom_site_aniso_U_23
_atom_site_aniso_U_13
_atom_site_aniso_U_12
Bi1 0.01662(18) 0.0148(2) 0.0159(2) 0.00140(16) -0.00082(15) -0.00077(15)
Bi2 0.01582(18) 0.0152(2) 0.0170(2) -0.00155(16) -0.00028(15) -0.00156(15)
I2 0.0194(3) 0.0192(4) 0.0208(4) 0.0004(3) -0.0035(3) 0.0002(3)
I12 0.0208(3) 0.0123(3) 0.0244(4) 0.0010(3) 0.0004(3) -0.0011(3)
I10 0.0155(3) 0.0206(4) 0.0248(4) -0.0019(3) -0.0045(3) -0.0001(3)
I8 0.0209(3) 0.0206(4) 0.0192(4) 0.0032(3) 0.0057(3) 0.0032(3)
I6 0.0208(3) 0.0188(4) 0.0180(4) 0.0003(3) 0.0004(3) 0.0004(3)
I14 0.0190(3) 0.0213(4) 0.0203(4) -0.0020(3) -0.0005(3) 0.0023(3)
I7 0.0218(3) 0.0186(4) 0.0204(4) 0.0003(3) -0.0013(3) -0.0027(3)
I13 0.0204(3) 0.0268(4) 0.0197(4) -0.0029(3) -0.0054(3) -0.0018(3)
I16 0.0199(3) 0.0253(4) 0.0213(4) 0.0044(3) 0.0044(3) 0.0049(3)
I15 0.0201(3) 0.0221(4) 0.0239(4) 0.0034(3) -0.0027(3) -0.0036(3)
I9 0.0283(4) 0.0129(3) 0.0278(4) -0.0030(3) -0.0022(3) -0.0006(3)
I4 0.0222(3) 0.0121(3) 0.0393(5) 0.0008(3) 0.0000(3) 0.0005(3)
I3 0.0316(4) 0.0126(3) 0.0334(5) 0.0016(3) -0.0043(3) -0.0006(3)
I11 0.0248(3) 0.0342(4) 0.0235(4) -0.0074(3) 0.0053(3) -0.0075(3)
I5 0.0201(4) 0.0271(5) 0.0188(5) -0.0038(4) -0.0080(3) 0.0007(4)
I1 0.0215(3) 0.0441(5) 0.0230(4) -0.0005(3) 0.0052(3) -0.0011(3)
Cu2 0.0349(8) 0.0220(8) 0.0759(13) 0.0033(8) 0.0176(8) 0.0005(7)
Cu1 0.0531(10) 0.0231(8) 0.0684(13) 0.0028(8) 0.0192(9) -0.0026(7)
N7 0.030(5) 0.013(4) 0.021(5) 0.005(4) -0.004(4) 0.000(4)
N4 0.023(5) 0.012(4) 0.029(6) -0.002(4) 0.000(4) -0.001(4)
N5 0.023(5) 0.019(5) 0.033(6) 0.002(4) -0.003(4) -0.002(4)
N3 0.024(5) 0.020(5) 0.026(6) 0.004(4) 0.002(4) 0.003(4)
N2 0.023(5) 0.020(5) 0.027(6) 0.004(4) 0.001(4) 0.000(4)
N6 0.025(5) 0.026(5) 0.024(6) 0.000(4) 0.000(4) 0.001(4)
N1 0.018(4) 0.018(5) 0.028(6) 0.007(4) -0.003(4) -0.001(4)
C22 0.025(6) 0.018(6) 0.038(8) 0.007(5) -0.010(5) -0.004(5)
C13 0.025(5) 0.015(5) 0.009(6) 0.001(4) 0.001(4) -0.005(4)
C3 0.018(5) 0.033(7) 0.014(6) 0.001(5) 0.004(4) 0.000(5)
C19 0.018(5) 0.018(6) 0.029(7) 0.004(5) -0.005(5) 0.005(4)
C10 0.025(6) 0.016(6) 0.020(6) 0.004(4) -0.009(5) 0.002(4)
C18 0.016(5) 0.017(6) 0.035(7) 0.015(5) -0.001(5) -0.006(4)
C12 0.034(6) 0.016(6) 0.018(6) -0.003(4) -0.002(5) 0.002(5)
C20 0.039(7) 0.021(6) 0.010(6) -0.003(4) -0.015(5) 0.006(5)
C1 0.017(5) 0.015(5) 0.032(7) 0.001(5) -0.012(5) -0.003(4)
C14 0.021(6) 0.023(6) 0.038(8) -0.001(5) 0.002(5) -0.001(5)
C2 0.021(5) 0.018(6) 0.027(7) -0.003(5) 0.003(5) 0.002(4)
C11 0.018(5) 0.018(6) 0.022(6) 0.003(5) 0.000(4) 0.007(4)
C21 0.034(6) 0.026(6) 0.016(6) -0.004(5) 0.003(5) 0.015(5)
C7 0.018(5) 0.024(6) 0.025(7) 0.002(5) 0.004(5) 0.006(4)
C4 0.019(5) 0.016(5) 0.018(6) 0.003(4) -0.001(4) -0.002(4)
C5 0.023(5) 0.019(6) 0.015(6) 0.000(4) 0.003(4) 0.000(4)
C9 0.027(6) 0.022(6) 0.027(7) 0.003(5) -0.001(5) 0.013(5)
C15 0.016(5) 0.012(5) 0.044(8) 0.001(5) 0.004(5) 0.005(4)
C8 0.025(6) 0.028(6) 0.020(6) -0.004(5) -0.004(5) -0.006(5)
C17 0.024(6) 0.018(6) 0.038(8) 0.009(5) 0.000(5) 0.002(5)
N8 0.046(7) 0.035(6) 0.050(8) 0.009(5) -0.002(6) -0.005(5)
C6 0.026(6) 0.021(6) 0.018(6) -0.002(5) -0.002(5) 0.005(5)
C16 0.023(5) 0.018(6) 0.021(6) 0.001(5) -0.007(5) 0.000(4)
C24 0.032(6) 0.029(7) 0.018(7) -0.005(5) 0.001(5) -0.005(5)
C23 0.051(8) 0.031(7) 0.032(8) -0.004(6) -0.001(6) -0.006(6)

loop_
_atom_type_symbol
_atom_type_description
_atom_type_scat_dispersion_real
_atom_type_scat_dispersion_imag
_atom_type_scat_source
C C 0.0033 0.0016 'International Tables Vol C Tables 4.2.6.8 and 6.1.1.4'
H H 0.0000 0.0000 'International Tables Vol C Tables 4.2.6.8 and 6.1.1.4'
Bi Bi -4.1077 10.2566 'International Tables Vol C Tables 4.2.6.8 and 6.1.1.4'
Cu Cu 0.3201 1.2651 'International Tables Vol C Tables 4.2.6.8 and 6.1.1.4'
I I -0.4742 1.8119 'International Tables Vol C Tables 4.2.6.8 and 6.1.1.4'
N N 0.0061 0.0033 'International Tables Vol C Tables 4.2.6.8 and 6.1.1.4'
O O 0.0106 0.0060 'International Tables Vol C Tables 4.2.6.8 and 6.1.1.4'

loop_
_geom_angle_atom_site_label_1
_geom_angle_atom_site_label_2
_geom_angle_atom_site_label_3
_geom_angle
_geom_angle_site_symmetry_1
_geom_angle_site_symmetry_3
I2 Bi1 I16 93.54(3) . 4_676
I2 Bi1 I4 86.78(2) . .
I4 Bi1 I16 86.72(2) . 4_676
I3 Bi1 I2 89.82(2) . .
I3 Bi1 I16 95.78(2) . 4_676
I3 Bi1 I4 175.91(3) . .
I3 Bi1 I5 90.61(3) . .
I3 Bi1 I0AA 98.8(2) . .
I5 Bi1 I2 177.19(3) . .
I5 Bi1 I16 83.66(4) . 4_676
I5 Bi1 I4 92.89(3) . .
I1 Bi1 I2 95.11(4) . .
I1 Bi1 I16 168.80(2) . 4_676
I1 Bi1 I4 86.67(2) . .
I1 Bi1 I3 91.36(2) . .
I1 Bi1 I5 87.66(4) . .
I1 Bi1 I0AA 81.5(2) . .
I0AA Bi1 I2 170.8(2) . .
I0AA Bi1 I16 88.9(2) . 4_676
I0AA Bi1 I4 84.5(2) . .
I10 Bi2 I12 87.16(2) . .
I10 Bi2 I8 89.26(3) . .
I10 Bi2 I13 173.15(2) . .
I8 Bi2 I12 87.70(2) . .
I13 Bi2 I12 86.25(2) . .
I13 Bi2 I8 92.31(3) . .
I9 Bi2 I12 176.36(2) . .
I9 Bi2 I10 90.79(2) . .
I9 Bi2 I8 89.27(2) . .
I9 Bi2 I13 95.90(2) . .
I9 Bi2 I11 91.64(2) . .
I11 Bi2 I12 91.21(2) . .
I11 Bi2 I10 85.97(3) . .
I11 Bi2 I8 175.16(2) . .
I11 Bi2 I13 92.32(3) . .
Cu1 I8 Bi2 152.70(5) . .
Cu2 I13 Bi2 154.87(4) . .
Cu2 I16 Bi1 143.09(5) . 4_575
Cu1 I5 Bi1 158.90(5) . .
I14 Cu2 I13 96.63(6) . .
I14 Cu2 I16 103.18(5) . .
I16 Cu2 I13 103.71(6) . .
I15 Cu2 I14 141.70(8) . .
I15 Cu2 I13 100.12(6) . .
I15 Cu2 I16 105.87(6) . .
I8 Cu1 I5 92.65(6) . .
I8 Cu1 I0AA 98.2(2) . .
I6 Cu1 I8 103.71(6) . .
I6 Cu1 I5 100.90(7) . .
I6 Cu1 I0AA 91.0(2) . .
I7 Cu1 I8 109.93(6) . .
I7 Cu1 I6 143.20(8) . .
I7 Cu1 I5 92.17(6) . .
I7 Cu1 I0AA 98.4(2) . .
H7A N7 H7B 109.5 . .
H7A N7 H7C 109.5 . .
H7B N7 H7C 109.5 . .
C19 N7 H7A 109.5 . .
C19 N7 H7B 109.5 . .
C19 N7 H7C 109.5 . .
H4A N4 H4B 109.5 . .
H4A N4 H4C 109.5 . .
H4B N4 H4C 109.5 . .
C11 N4 H4A 109.5 . .
C11 N4 H4B 109.5 . .
C11 N4 H4C 109.5 . .
H5A N5 H5B 109.5 . .
H5A N5 H5C 109.5 . .
H5B N5 H5C 109.5 . .
C13 N5 H5A 109.5 . .
C13 N5 H5B 109.5 . .
C13 N5 H5C 109.5 . .
H3C N3 H3D 109.5 . .
H3C N3 H3E 109.5 . .
H3D N3 H3E 109.5 . .
C7 N3 H3C 109.5 . .
C7 N3 H3D 109.5 . .
C7 N3 H3E 109.5 . .
H2A N2 H2B 109.5 . .
H2A N2 H2C 109.5 . .
H2B N2 H2C 109.5 . .
C4 N2 H2A 109.5 . .
C4 N2 H2B 109.5 . .
C4 N2 H2C 109.5 . .
H6A N6 H6B 109.5 . .
H6A N6 H6C 109.5 . .
H6B N6 H6C 109.5 . .
C16 N6 H6A 109.5 . .
C16 N6 H6B 109.5 . .
C16 N6 H6C 109.5 . .
H1A N1 H1B 109.5 . .
H1A N1 H1C 109.5 . .
H1B N1 H1C 109.5 . .
C1 N1 H1A 109.5 . .
C1 N1 H1B 109.5 . .
C1 N1 H1C 109.5 . .
N8 C22 H22 108.3 . .
N8 C22 C24 107.9(9) . 3_666
C24 C22 H22 108.3 3_666 .
C23 C22 H22 108.3 . .
C23 C22 N8 112.0(10) . .
C23 C22 C24 111.9(10) . 3_666
N5 C13 H13 108.6 . .
N5 C13 C18 109.6(8) . .
N5 C13 C14 109.2(8) . .
C18 C13 H13 108.6 . .
C14 C13 H13 108.6 . .
C14 C13 C18 112.1(9) . .
H3A C3 H3B 108.2 . .
C2 C3 H3A 109.6 . .
C2 C3 H3B 109.6 . .
C4 C3 H3A 109.6 . .
C4 C3 H3B 109.6 . .
C4 C3 C2 110.1(8) . .
N7 C19 H19 109.2 . .
N7 C19 C20 108.6(8) . .
N7 C19 C21 109.3(8) . 3_566
C20 C19 H19 109.2 . .
C21 C19 H19 109.2 3_566 .
C21 C19 C20 111.2(9) 3_566 .
H10A C10 H10B 108.1 . .
C12 C10 H10A 109.5 3_667 .
C12 C10 H10B 109.5 3_667 .
C11 C10 H10A 109.5 . .
C11 C10 H10B 109.5 . .
C11 C10 C12 110.8(8) . 3_667
C13 C18 H18A 109.7 . .
C13 C18 H18B 109.7 . .
H18A C18 H18B 108.2 . .
C17 C18 C13 109.8(8) . .
C17 C18 H18A 109.7 . .
C17 C18 H18B 109.7 . .
C10 C12 H12A 109.3 3_667 .
C10 C12 H12B 109.3 3_667 .
H12A C12 H12B 107.9 . .
C11 C12 C10 111.7(9) . 3_667
C11 C12 H12A 109.3 . .
C11 C12 H12B 109.3 . .
C19 C20 H20A 109.3 . .
C19 C20 H20B 109.3 . .
H20A C20 H20B 108.0 . .
C21 C20 C19 111.4(9) . .
C21 C20 H20A 109.3 . .
C21 C20 H20B 109.3 . .
N1 C1 H1 108.2 . .
C2 C1 N1 109.0(8) . .
C2 C1 H1 108.2 . .
C6 C1 N1 111.1(8) . .
C6 C1 H1 108.2 . .
C6 C1 C2 112.0(9) . .
C13 C14 H14A 109.6 . .
C13 C14 H14B 109.6 . .
H14A C14 H14B 108.2 . .
C15 C14 C13 110.1(9) . .
C15 C14 H14A 109.6 . .
C15 C14 H14B 109.6 . .
C3 C2 H2D 109.5 . .
C3 C2 H2E 109.5 . .
C1 C2 C3 110.8(8) . .
C1 C2 H2D 109.5 . .
C1 C2 H2E 109.5 . .
H2D C2 H2E 108.1 . .
N4 C11 C10 109.4(8) . .
N4 C11 C12 110.0(9) . .
N4 C11 H11 108.4 . .
C10 C11 H11 108.4 . .
C12 C11 C10 112.2(8) . .
C12 C11 H11 108.4 . .
C19 C21 H21A 109.5 3_566 .
C19 C21 H21B 109.5 3_566 .
C20 C21 C19 110.5(8) . 3_566
C20 C21 H21A 109.5 . .
C20 C21 H21B 109.5 . .
H21A C21 H21B 108.1 . .
N3 C7 H7 108.1 . .
N3 C7 C9 109.6(8) . 3_567
N3 C7 C8 109.7(9) . .
C9 C7 H7 108.1 3_567 .
C8 C7 H7 108.1 . .
C8 C7 C9 113.2(9) . 3_567
N2 C4 C3 109.7(8) . .
N2 C4 H4 108.2 . .
C3 C4 H4 108.2 . .
C5 C4 N2 109.5(8) . .
C5 C4 C3 113.0(8) . .
C5 C4 H4 108.2 . .
C4 C5 H5D 109.6 . .
C4 C5 H5E 109.6 . .
C4 C5 C6 110.2(8) . .
H5D C5 H5E 108.1 . .
C6 C5 H5D 109.6 . .
C6 C5 H5E 109.6 . .
C7 C9 H9A 109.3 3_567 .
C7 C9 H9B 109.3 3_567 .
H9A C9 H9B 108.0 . .
C8 C9 C7 111.5(9) . 3_567
C8 C9 H9A 109.3 . .
C8 C9 H9B 109.3 . .
C14 C15 H15A 109.3 . .
C14 C15 H15B 109.3 . .
H15A C15 H15B 108.0 . .
C16 C15 C14 111.4(9) . .
C16 C15 H15A 109.3 . .
C16 C15 H15B 109.3 . .
C7 C8 C9 110.7(9) . .
C7 C8 H8A 109.5 . .
C7 C8 H8B 109.5 . .
C9 C8 H8A 109.5 . .
C9 C8 H8B 109.5 . .
H8A C8 H8B 108.1 . .
C18 C17 H17A 109.1 . .
C18 C17 H17B 109.1 . .
C18 C17 C16 112.3(9) . .
H17A C17 H17B 107.9 . .
C16 C17 H17A 109.1 . .
C16 C17 H17B 109.1 . .
C22 N8 H8C 109.5 . .
C22 N8 H8D 109.5 . .
C22 N8 H8E 109.5 . .
H8C N8 H8D 109.5 . .
H8C N8 H8E 109.5 . .
H8D N8 H8E 109.5 . .
C1 C6 C5 111.2(9) . .
C1 C6 H6D 109.4 . .
C1 C6 H6E 109.4 . .
C5 C6 H6D 109.4 . .
C5 C6 H6E 109.4 . .
H6D C6 H6E 108.0 . .
N6 C16 C15 110.2(8) . .
N6 C16 C17 110.4(9) . .
N6 C16 H16 107.9 . .
C15 C16 C17 112.3(9) . .
C15 C16 H16 107.9 . .
C17 C16 H16 107.9 . .
C22 C24 H24A 109.8 3_666 .
C22 C24 H24B 109.8 3_666 .
H24A C24 H24B 108.2 . .
C23 C24 C22 109.4(9) . 3_666
C23 C24 H24A 109.8 . .
C23 C24 H24B 109.8 . .
C22 C23 C24 111.7(10) . .
C22 C23 H23A 109.3 . .
C22 C23 H23B 109.3 . .
C24 C23 H23A 109.3 . .
C24 C23 H23B 109.3 . .
H23A C23 H23B 107.9 . .
H1D O1 H1E 109.5 . .
Cu1 I0AA Bi1 149.5(4) . .

loop_
_geom_bond_atom_site_label_1
_geom_bond_atom_site_label_2
_geom_bond_distance
_geom_bond_site_symmetry_2
Bi1 I2 3.1097(11) .
Bi1 I16 3.1944(11) 4_676
Bi1 I4 3.1747(13) .
Bi1 I3 2.9842(13) .
Bi1 I5 3.0322(12) .
Bi1 I1 2.9353(11) .
Bi1 I0AA 3.061(12) .
Bi2 I12 3.1916(13) .
Bi2 I10 3.0176(11) .
Bi2 I8 3.1598(12) .
Bi2 I13 3.1293(11) .
Bi2 I9 2.9848(13) .
Bi2 I11 2.9940(11) .
I8 Cu1 2.7781(19) .
I6 Cu1 2.5785(19) .
I14 Cu2 2.5900(18) .
I7 Cu1 2.5526(18) .
I13 Cu2 3.006(2) .
I16 Bi1 3.1944(11) 4_575
I16 Cu2 2.6876(18) .
I15 Cu2 2.5450(18) .
I5 Cu1 2.906(2) .
Cu1 I0AA 2.990(12) .
N7 H7A 0.8900 .
N7 H7B 0.8900 .
N7 H7C 0.8900 .
N7 C19 1.496(12) .
N4 H4A 0.8900 .
N4 H4B 0.8900 .
N4 H4C 0.8900 .
N4 C11 1.491(13) .
N5 H5A 0.8900 .
N5 H5B 0.8900 .
N5 H5C 0.8900 .
N5 C13 1.512(12) .
N3 H3C 0.8900 .
N3 H3D 0.8900 .
N3 H3E 0.8900 .
N3 C7 1.506(13) .
N2 H2A 0.8900 .
N2 H2B 0.8900 .
N2 H2C 0.8900 .
N2 C4 1.520(12) .
N6 H6A 0.8900 .
N6 H6B 0.8900 .
N6 H6C 0.8900 .
N6 C16 1.502(13) .
N1 H1A 0.8900 .
N1 H1B 0.8900 .
N1 H1C 0.8900 .
N1 C1 1.528(12) .
C22 H22 0.9800 .
C22 N8 1.498(13) .
C22 C24 1.532(16) 3_666
C22 C23 1.479(16) .
C13 H13 0.9800 .
C13 C18 1.533(13) .
C13 C14 1.530(14) .
C3 H3A 0.9700 .
C3 H3B 0.9700 .
C3 C2 1.534(14) .
C3 C4 1.522(13) .
C19 H19 0.9800 .
C19 C20 1.535(14) .
C19 C21 1.530(15) 3_566
C10 H10A 0.9700 .
C10 H10B 0.9700 .
C10 C12 1.538(14) 3_667
C10 C11 1.521(14) .
C18 H18A 0.9700 .
C18 H18B 0.9700 .
C18 C17 1.508(13) .
C12 C10 1.538(14) 3_667
C12 H12A 0.9700 .
C12 H12B 0.9700 .
C12 C11 1.511(14) .
C20 H20A 0.9700 .
C20 H20B 0.9700 .
C20 C21 1.526(14) .
C1 H1 0.9800 .
C1 C2 1.519(15) .
C1 C6 1.512(14) .
C14 H14A 0.9700 .
C14 H14B 0.9700 .
C14 C15 1.526(14) .
C2 H2D 0.9700 .
C2 H2E 0.9700 .
C11 H11 0.9800 .
C21 C19 1.530(15) 3_566
C21 H21A 0.9700 .
C21 H21B 0.9700 .
C7 H7 0.9800 .
C7 C9 1.531(15) 3_567
C7 C8 1.511(14) .
C4 H4 0.9800 .
C4 C5 1.506(14) .
C5 H5D 0.9700 .
C5 H5E 0.9700 .
C5 C6 1.531(13) .
C9 C7 1.531(15) 3_567
C9 H9A 0.9700 .
C9 H9B 0.9700 .
C9 C8 1.529(14) .
C15 H15A 0.9700 .
C15 H15B 0.9700 .
C15 C16 1.514(13) .
C8 H8A 0.9700 .
C8 H8B 0.9700 .
C17 H17A 0.9700 .
C17 H17B 0.9700 .
C17 C16 1.518(14) .
N8 H8C 0.8900 .
N8 H8D 0.8900 .
N8 H8E 0.8900 .
C6 H6D 0.9700 .
C6 H6E 0.9700 .
C16 H16 0.9800 .
C24 C22 1.532(16) 3_666
C24 H24A 0.9700 .
C24 H24B 0.9700 .
C24 C23 1.529(15) .
C23 H23A 0.9700 .
C23 H23B 0.9700 .
O1 H1D 0.8504 .
O1 H1E 0.8500 .
